data_4324416
loop_
_publ_author_name
'Ravi Shankar'
'Archana Jain'
'Gabriele Kociok-K\"ohn'
'Kieran C. Molloy'

_publ_section_title
;
 Diorganotin-Based Coordination Polymers Derived from
 Sulfonate/Phosphonate/Phosphonocarboxylate Ligands
;
_journal_name_full 'Inorganic Chemistry'
_journal_page_first 1339
_journal_page_last 1350
_journal_paper_doi 10.1021/ic1018423
_journal_volume 50
_journal_year 2011
_chemical_formula_moiety 'C22 H56 O12 P4 Sn3'
_chemical_formula_sum 'C22 H56 O12 P4 Sn3'
_chemical_formula_weight 992.62
_chemical_name_systematic
;
 ?
;
_space_group_IT_number 14
_symmetry_cell_setting monoclinic
_symmetry_space_group_name_Hall '-P 2ybc'
_symmetry_space_group_name_H-M 'P 1 21/c 1'
_atom_sites_solution_hydrogens geom
_atom_sites_solution_primary direct
_atom_sites_solution_secondary difmap
_audit_creation_method SHELXL-97
_cell_angle_alpha 90.00
_cell_angle_beta 104.5790(10)
_cell_angle_gamma 90.00
_cell_formula_units_Z 4
_cell_length_a 14.4812(2)
_cell_length_b 14.9061(2)
_cell_length_c 18.8064(2)
_cell_measurement_reflns_used 42447
_cell_measurement_temperature 150(2)
_cell_measurement_theta_max 27.485
_cell_measurement_theta_min 2.910
_cell_volume 3928.81(9)
_computing_cell_refinement 'HKL Scalepack (Otwinski & Minor, 1997)'
_computing_data_collection 'Collect (Nonius BV, 1997-2000)'
_computing_data_reduction
;
 DENZO-SCALEPACK Z. Otwinowski and W. Minor, " 
 Processing of X-ray Diffraction Data Collected in Oscillation Mode ", 
 Methods in Enzymology, Volume 276: Macromolecular Crystallography, 
 part A, p.307-326, 1997,C.W. Carter, Jr. & R. M. Sweet, Eds., Academic Press.
;
_computing_molecular_graphics 'ORTEP3 for Windows - Farrugia, L. J. J. Appl. Crystallogr. 1997, 30, 565'
_computing_publication_material
;
 'WinGX publication routines, Farrugia, 
 L. J., J. Appl. Crystallogr., 1999, 32, 837-838
;
_computing_structure_refinement
;
 SHELXL97 -Program for Crystal Structure Analysis (Release 97-2). 
 Sheldrick, G.M., Instit\"ut f\"ur Anorganische Chemie der Universit\"at, 
 Tammanstrasse 4, D-3400 G\"ottingen, Germany, 1998 
;
_computing_structure_solution
; 
 SIR97- Altomare A., Burla M.C., Camalli M., Cascarano G.L., Giacovazzo C. , 
 Guagliardi A., Moliterni A.G.G., Polidori G.,Spagna R. 
 (1999) J. Appl. Cryst. 32, 115-119
;
_diffrn_ambient_temperature 150(2)
_diffrn_measured_fraction_theta_full 0.995
_diffrn_measured_fraction_theta_max 0.995
_diffrn_measurement_device_type 'Nonius Kappa CCD'
_diffrn_measurement_method '208 1.7 degree images with \w scans'
_diffrn_radiation_monochromator graphite
_diffrn_radiation_source 'fine-focus sealed tube'
_diffrn_radiation_type MoK\a
_diffrn_radiation_wavelength 0.71073
_diffrn_reflns_av_R_equivalents 0.0574
_diffrn_reflns_av_sigmaI/netI 0.0384
_diffrn_reflns_limit_h_max 18
_diffrn_reflns_limit_h_min -18
_diffrn_reflns_limit_k_max 19
_diffrn_reflns_limit_k_min -19
_diffrn_reflns_limit_l_max 24
_diffrn_reflns_limit_l_min -23
_diffrn_reflns_number 56456
_diffrn_reflns_theta_full 27.52
_diffrn_reflns_theta_max 27.52
_diffrn_reflns_theta_min 3.10
_diffrn_standards_decay_% 0
_diffrn_standards_number 0
_exptl_absorpt_coefficient_mu 2.102
_exptl_absorpt_correction_T_max 0.8173
_exptl_absorpt_correction_T_min 0.6215
_exptl_absorpt_correction_type multi-scan
_exptl_absorpt_process_details
;
 multi-scan from symmetry-related measurements 
 Sortav (Blessing 1995)
;
_exptl_crystal_colour colourless
_exptl_crystal_density_diffrn 1.678
_exptl_crystal_description plate
_exptl_crystal_F_000 1976
_exptl_crystal_size_max 0.25
_exptl_crystal_size_mid 0.15
_exptl_crystal_size_min 0.10
_refine_diff_density_max 0.748
_refine_diff_density_min -1.058
_refine_diff_density_rms 0.145
_refine_ls_extinction_method none
_refine_ls_goodness_of_fit_ref 1.089
_refine_ls_hydrogen_treatment constr
_refine_ls_matrix_type full
_refine_ls_number_parameters 390
_refine_ls_number_reflns 8988
_refine_ls_number_restraints 0
_refine_ls_restrained_S_all 1.089
_refine_ls_R_factor_all 0.0422
_refine_ls_R_factor_gt 0.0292
_refine_ls_shift/su_max 0.002
_refine_ls_shift/su_mean 0.000
_refine_ls_structure_factor_coef Fsqd
_refine_ls_weighting_details 'calc w=1/[\s^2^(Fo^2^)+(0.0257P)^2^+2.7344P] where P=(Fo^2^+2Fc^2^)/3'
_refine_ls_weighting_scheme calc
_refine_ls_wR_factor_gt 0.0611
_refine_ls_wR_factor_ref 0.0660
_reflns_number_gt 7442
_reflns_number_total 8988
_reflns_threshold_expression >2sigma(I)
_cod_data_source_file ic1018423_si_001_3.cif
_cod_data_source_block compound3
_cod_original_cell_volume 3928.80(9)
_cod_database_code 4324416

loop_
_symmetry_equiv_pos_as_xyz
'x, y, z'
'-x, y+1/2, -z+1/2'
'-x, -y, -z'
'x, -y-1/2, z-1/2'

loop_
_atom_site_label
_atom_site_type_symbol
_atom_site_fract_x
_atom_site_fract_y
_atom_site_fract_z
_atom_site_U_iso_or_equiv
_atom_site_adp_type
_atom_site_occupancy
_atom_site_symmetry_multiplicity
_atom_site_calc_flag
_atom_site_refinement_flags
Sn1 Sn 0.204469(13) 0.900130(14) 0.386293(10) 0.01917(6) Uani 1 1 d .
Sn2 Sn 0.441863(13) 0.957275(14) 0.254838(10) 0.01968(6) Uani 1 1 d .
Sn3 Sn 0.242363(13) 0.693080(14) 0.195680(10) 0.01798(5) Uani 1 1 d .
P1 P 0.19858(5) 0.92141(5) 0.21522(4) 0.01896(15) Uani 1 1 d .
P2 P 0.38893(5) 0.77691(5) 0.33879(4) 0.01728(15) Uani 1 1 d .
P3 P 0.08820(5) 1.07081(5) 0.44552(4) 0.01831(15) Uani 1 1 d .
P4 P 0.30781(5) 0.45716(5) 0.20142(4) 0.01810(15) Uani 1 1 d .
O1 O 0.14783(14) 0.90563(15) 0.27710(11) 0.0229(4) Uani 1 1 d .
O2 O 0.29173(14) 0.97070(16) 0.24665(11) 0.0262(5) Uani 1 1 d .
O3 O 0.21135(15) 0.83426(15) 0.17700(11) 0.0252(5) Uani 1 1 d .
O4 O 0.29701(14) 0.79243(14) 0.36146(11) 0.0216(4) Uani 1 1 d .
O5 O 0.44402(14) 0.86348(14) 0.33300(10) 0.0213(4) Uani 1 1 d .
O6 O 0.36944(13) 0.72570(14) 0.26498(10) 0.0202(4) Uani 1 1 d .
O7 O 0.11693(15) 1.01674(15) 0.38625(11) 0.0244(5) Uani 1 1 d .
O8 O 0.12265(14) 1.03033(15) 0.52164(11) 0.0237(5) Uani 1 1 d .
O9 O -0.02319(14) 1.08268(15) 0.42539(11) 0.0235(4) Uani 1 1 d .
H9 H -0.0477 1.0411 0.4446 0.035 Uiso 1 1 calc R
O10 O 0.28709(15) 0.55375(14) 0.21321(11) 0.0253(5) Uani 1 1 d .
O11 O 0.28109(14) 0.43132(16) 0.11790(11) 0.0261(5) Uani 1 1 d .
H11 H 0.2260 0.4501 0.0979 0.039 Uiso 1 1 calc R
O12 O 0.41036(14) 0.43011(16) 0.23072(12) 0.0266(5) Uani 1 1 d .
C1 C 0.1109(2) 0.8078(2) 0.41671(17) 0.0264(7) Uani 1 1 d .
H1A H 0.0554 0.7981 0.3752 0.040 Uiso 1 1 calc R
H1B H 0.0897 0.8316 0.4585 0.040 Uiso 1 1 calc R
H1C H 0.1441 0.7507 0.4306 0.040 Uiso 1 1 calc R
C2 C 0.3282(2) 0.9688(2) 0.44384(17) 0.0274(7) Uani 1 1 d .
H2A H 0.3809 0.9260 0.4591 0.041 Uiso 1 1 calc R
H2B H 0.3160 0.9978 0.4873 0.041 Uiso 1 1 calc R
H2C H 0.3452 1.0144 0.4118 0.041 Uiso 1 1 calc R
C3 C 0.4212(2) 0.9076(3) 0.14663(17) 0.0347(8) Uani 1 1 d .
H3A H 0.4520 0.8489 0.1480 0.052 Uiso 1 1 calc R
H3B H 0.4492 0.9495 0.1177 0.052 Uiso 1 1 calc R
H3C H 0.3527 0.9015 0.1240 0.052 Uiso 1 1 calc R
C4 C 0.4688(2) 1.0812(2) 0.31020(18) 0.0287(7) Uani 1 1 d .
H4A H 0.4087 1.1141 0.3043 0.043 Uiso 1 1 calc R
H4B H 0.5128 1.1166 0.2895 0.043 Uiso 1 1 calc R
H4C H 0.4974 1.0706 0.3625 0.043 Uiso 1 1 calc R
C5 C 0.2678(2) 0.6851(2) 0.09057(16) 0.0293(7) Uani 1 1 d .
H5A H 0.2459 0.7403 0.0633 0.044 Uiso 1 1 calc R
H5B H 0.2331 0.6337 0.0641 0.044 Uiso 1 1 calc R
H5C H 0.3363 0.6774 0.0953 0.044 Uiso 1 1 calc R
C6 C 0.1384(2) 0.6688(2) 0.25413(17) 0.0258(7) Uani 1 1 d .
H6A H 0.1692 0.6445 0.3028 0.039 Uiso 1 1 calc R
H6B H 0.0917 0.6254 0.2271 0.039 Uiso 1 1 calc R
H6C H 0.1060 0.7251 0.2597 0.039 Uiso 1 1 calc R
C7 C 0.1211(2) 0.9943(2) 0.14881(16) 0.0235(6) Uani 1 1 d .
C8 C 0.0243(2) 0.9492(3) 0.1195(2) 0.0392(9) Uani 1 1 d .
H8A H -0.0031 0.9343 0.1607 0.059 Uiso 1 1 calc R
H8B H 0.0326 0.8941 0.0933 0.059 Uiso 1 1 calc R
H8C H -0.0186 0.9901 0.0859 0.059 Uiso 1 1 calc R
C9 C 0.1074(3) 1.0819(3) 0.1873(2) 0.0432(9) Uani 1 1 d .
H9A H 0.0639 1.1212 0.1525 0.065 Uiso 1 1 calc R
H9B H 0.1692 1.1118 0.2050 0.065 Uiso 1 1 calc R
H9C H 0.0804 1.0688 0.2290 0.065 Uiso 1 1 calc R
C10 C 0.1669(3) 1.0123(3) 0.0854(2) 0.0419(9) Uani 1 1 d .
H10A H 0.1804 0.9552 0.0643 0.063 Uiso 1 1 calc R
H10B H 0.2265 1.0456 0.1037 0.063 Uiso 1 1 calc R
H10C H 0.1231 1.0478 0.0476 0.063 Uiso 1 1 calc R
C11 C 0.4694(2) 0.7081(2) 0.40745(16) 0.0243(6) Uani 1 1 d .
C12 C 0.4898(2) 0.7563(3) 0.48194(17) 0.0349(8) Uani 1 1 d .
H12A H 0.4297 0.7657 0.4960 0.052 Uiso 1 1 calc R
H12B H 0.5198 0.8144 0.4781 0.052 Uiso 1 1 calc R
H12C H 0.5327 0.7196 0.5193 0.052 Uiso 1 1 calc R
C13 C 0.5636(2) 0.6956(3) 0.38487(19) 0.0356(8) Uani 1 1 d .
H13A H 0.6066 0.6571 0.4208 0.053 Uiso 1 1 calc R
H13B H 0.5937 0.7542 0.3832 0.053 Uiso 1 1 calc R
H13C H 0.5506 0.6675 0.3362 0.053 Uiso 1 1 calc R
C14 C 0.4218(3) 0.6173(2) 0.4116(2) 0.0410(9) Uani 1 1 d .
H14A H 0.4095 0.5876 0.3637 0.061 Uiso 1 1 calc R
H14B H 0.3614 0.6264 0.4251 0.061 Uiso 1 1 calc R
H14C H 0.4641 0.5797 0.4487 0.061 Uiso 1 1 calc R
C15 C 0.1303(2) 1.1852(2) 0.44300(16) 0.0220(6) Uani 1 1 d .
C16 C 0.2385(2) 1.1860(2) 0.4499(2) 0.0345(8) Uani 1 1 d .
H16A H 0.2518 1.1553 0.4075 0.052 Uiso 1 1 calc R
H16B H 0.2714 1.1550 0.4952 0.052 Uiso 1 1 calc R
H16C H 0.2610 1.2481 0.4515 0.052 Uiso 1 1 calc R
C17 C 0.1090(3) 1.2397(2) 0.50622(19) 0.0362(8) Uani 1 1 d .
H17A H 0.1306 1.3016 0.5038 0.054 Uiso 1 1 calc R
H17B H 0.1427 1.2130 0.5532 0.054 Uiso 1 1 calc R
H17C H 0.0402 1.2392 0.5021 0.054 Uiso 1 1 calc R
C18 C 0.0792(2) 1.2272(2) 0.36949(17) 0.0280(7) Uani 1 1 d .
H18A H 0.0107 1.2312 0.3662 0.042 Uiso 1 1 calc R
H18B H 0.0895 1.1899 0.3293 0.042 Uiso 1 1 calc R
H18C H 0.1047 1.2874 0.3659 0.042 Uiso 1 1 calc R
C19 C 0.2380(2) 0.3879(2) 0.24805(17) 0.0251(7) Uani 1 1 d .
C20 C 0.2607(3) 0.4182(3) 0.32890(18) 0.0354(8) Uani 1 1 d .
H20A H 0.2265 0.3799 0.3561 0.053 Uiso 1 1 calc R
H20B H 0.2407 0.4806 0.3314 0.053 Uiso 1 1 calc R
H20C H 0.3295 0.4133 0.3507 0.053 Uiso 1 1 calc R
C21 C 0.2659(3) 0.2896(2) 0.2435(2) 0.0383(8) Uani 1 1 d .
H21A H 0.2295 0.2522 0.2696 0.057 Uiso 1 1 calc R
H21B H 0.3343 0.2824 0.2660 0.057 Uiso 1 1 calc R
H21C H 0.2519 0.2711 0.1919 0.057 Uiso 1 1 calc R
C22 C 0.1309(2) 0.4000(3) 0.21188(19) 0.0336(8) Uani 1 1 d .
H22A H 0.1170 0.3800 0.1607 0.050 Uiso 1 1 calc R
H22B H 0.1138 0.4635 0.2135 0.050 Uiso 1 1 calc R
H22C H 0.0937 0.3643 0.2385 0.050 Uiso 1 1 calc R

loop_
_atom_site_aniso_label
_atom_site_aniso_U_11
_atom_site_aniso_U_22
_atom_site_aniso_U_33
_atom_site_aniso_U_23
_atom_site_aniso_U_13
_atom_site_aniso_U_12
Sn1 0.01882(10) 0.02167(11) 0.01764(10) -0.00128(7) 0.00575(7) 0.00069(8)
Sn2 0.01734(10) 0.02146(12) 0.01969(10) 0.00059(8) 0.00366(7) -0.00135(8)
Sn3 0.01950(10) 0.01813(11) 0.01614(10) -0.00108(7) 0.00418(7) 0.00124(8)
P1 0.0189(3) 0.0198(4) 0.0173(3) 0.0005(3) 0.0030(3) 0.0029(3)
P2 0.0158(3) 0.0182(4) 0.0173(3) 0.0002(3) 0.0031(3) 0.0009(3)
P3 0.0184(3) 0.0175(4) 0.0199(3) 0.0003(3) 0.0065(3) -0.0010(3)
P4 0.0166(3) 0.0174(4) 0.0204(4) 0.0010(3) 0.0049(3) -0.0002(3)
O1 0.0222(10) 0.0266(12) 0.0199(10) -0.0004(8) 0.0053(8) 0.0014(9)
O2 0.0160(10) 0.0334(13) 0.0280(11) -0.0018(9) 0.0032(8) 0.0011(9)
O3 0.0357(12) 0.0207(11) 0.0203(10) 0.0016(8) 0.0090(9) 0.0083(9)
O4 0.0189(10) 0.0222(11) 0.0251(10) -0.0002(8) 0.0081(8) 0.0012(8)
O5 0.0206(10) 0.0210(11) 0.0212(10) 0.0007(8) 0.0030(8) -0.0038(8)
O6 0.0175(9) 0.0232(12) 0.0191(10) -0.0021(8) 0.0034(7) 0.0013(8)
O7 0.0261(11) 0.0227(12) 0.0257(11) -0.0028(9) 0.0088(8) 0.0039(9)
O8 0.0226(10) 0.0259(12) 0.0214(10) 0.0041(9) 0.0035(8) -0.0033(9)
O9 0.0200(10) 0.0222(12) 0.0294(11) 0.0070(9) 0.0078(8) 0.0008(9)
O10 0.0298(11) 0.0175(11) 0.0308(11) 0.0010(9) 0.0121(9) 0.0015(9)
O11 0.0208(10) 0.0343(13) 0.0235(11) -0.0029(9) 0.0060(8) 0.0036(10)
O12 0.0170(10) 0.0294(13) 0.0329(12) 0.0029(10) 0.0053(8) -0.0005(9)
C1 0.0222(14) 0.0314(19) 0.0278(16) 0.0018(13) 0.0100(12) -0.0041(13)
C2 0.0222(15) 0.0294(19) 0.0297(16) -0.0092(13) 0.0049(12) 0.0005(13)
C3 0.0277(17) 0.052(2) 0.0243(16) -0.0052(15) 0.0060(13) -0.0040(16)
C4 0.0294(16) 0.0199(17) 0.0377(18) -0.0020(13) 0.0098(13) -0.0006(13)
C5 0.0416(19) 0.0298(19) 0.0177(14) -0.0023(12) 0.0097(13) 0.0021(15)
C6 0.0194(14) 0.0280(18) 0.0315(16) -0.0043(13) 0.0093(12) -0.0005(13)
C7 0.0219(14) 0.0175(16) 0.0270(15) 0.0024(12) -0.0016(12) -0.0018(12)
C8 0.0277(17) 0.040(2) 0.041(2) 0.0080(16) -0.0080(14) -0.0043(16)
C9 0.044(2) 0.025(2) 0.051(2) -0.0033(17) -0.0049(17) 0.0098(16)
C10 0.043(2) 0.045(2) 0.037(2) 0.0222(17) 0.0092(16) 0.0025(18)
C11 0.0237(14) 0.0265(17) 0.0208(14) 0.0035(12) 0.0021(11) 0.0061(13)
C12 0.0369(18) 0.044(2) 0.0205(16) 0.0034(14) 0.0024(13) 0.0105(16)
C13 0.0271(17) 0.045(2) 0.0316(18) 0.0028(15) 0.0023(13) 0.0168(16)
C14 0.044(2) 0.027(2) 0.046(2) 0.0153(16) 0.0016(16) 0.0008(16)
C15 0.0223(14) 0.0175(16) 0.0265(15) -0.0001(12) 0.0068(11) -0.0028(12)
C16 0.0265(17) 0.031(2) 0.043(2) 0.0130(15) 0.0046(14) -0.0050(14)
C17 0.055(2) 0.0213(18) 0.0357(19) -0.0051(14) 0.0170(16) -0.0071(16)
C18 0.0294(16) 0.0233(18) 0.0318(17) 0.0096(13) 0.0088(13) 0.0000(13)
C19 0.0246(15) 0.0266(18) 0.0254(15) 0.0016(13) 0.0090(12) -0.0050(13)
C20 0.043(2) 0.039(2) 0.0259(17) 0.0044(15) 0.0114(14) -0.0132(17)
C21 0.046(2) 0.0227(19) 0.049(2) 0.0035(16) 0.0175(17) -0.0041(16)
C22 0.0231(16) 0.044(2) 0.0353(18) 0.0024(15) 0.0108(13) -0.0097(15)

loop_
_atom_type_symbol
_atom_type_description
_atom_type_scat_dispersion_real
_atom_type_scat_dispersion_imag
_atom_type_scat_source
C C 0.0033 0.0016 'International Tables Vol C Tables 4.2.6.8 and 6.1.1.4'
H H 0.0000 0.0000 'International Tables Vol C Tables 4.2.6.8 and 6.1.1.4'
O O 0.0106 0.0060 'International Tables Vol C Tables 4.2.6.8 and 6.1.1.4'
S S 0.1246 0.1234 'International Tables Vol C Tables 4.2.6.8 and 6.1.1.4'
P P 0.1023 0.0942 'International Tables Vol C Tables 4.2.6.8 and 6.1.1.4'
Sn Sn -0.6537 1.4246 'International Tables Vol C Tables 4.2.6.8 and 6.1.1.4'

loop_
_geom_angle_atom_site_label_1
_geom_angle_atom_site_label_2
_geom_angle_atom_site_label_3
_geom_angle
_geom_angle_site_symmetry_1
_geom_angle_site_symmetry_3
O1 Sn1 C1 100.30(10) . .
O1 Sn1 C2 125.38(11) . .
C1 Sn1 C2 134.26(13) . .
O1 Sn1 O7 82.99(8) . .
C1 Sn1 O7 96.25(11) . .
C2 Sn1 O7 91.87(11) . .
O1 Sn1 O4 85.82(8) . .
C1 Sn1 O4 92.76(11) . .
C2 Sn1 O4 88.79(10) . .
O7 Sn1 O4 166.72(8) . .
O5 Sn2 C4 106.25(11) . .
O5 Sn2 C3 115.47(12) . .
C4 Sn2 C3 138.20(15) . .
O5 Sn2 O12 86.83(8) . 2_655
C4 Sn2 O12 92.79(11) . 2_655
C3 Sn2 O12 87.17(11) . 2_655
O5 Sn2 O2 86.95(8) . .
C4 Sn2 O2 90.68(11) . .
C3 Sn2 O2 93.89(11) . .
O12 Sn2 O2 173.52(9) 2_655 .
O6 Sn3 C5 105.80(11) . .
O6 Sn3 C6 110.96(10) . .
C5 Sn3 C6 142.92(13) . .
O6 Sn3 O3 89.36(8) . .
C5 Sn3 O3 88.91(11) . .
C6 Sn3 O3 96.07(11) . .
O6 Sn3 O10 86.80(8) . .
C5 Sn3 O10 88.41(11) . .
C6 Sn3 O10 88.93(11) . .
O3 Sn3 O10 174.54(8) . .
O3 P1 O2 113.32(13) . .
O3 P1 O1 111.38(13) . .
O2 P1 O1 108.98(12) . .
O3 P1 C7 108.32(13) . .
O2 P1 C7 108.24(13) . .
O1 P1 C7 106.31(13) . .
O4 P2 O5 113.63(12) . .
O4 P2 O6 110.70(11) . .
O5 P2 O6 109.38(11) . .
O4 P2 C11 109.72(13) . .
O5 P2 C11 105.78(13) . .
O6 P2 C11 107.34(13) . .
O7 P3 O8 113.34(12) . .
O7 P3 O9 109.74(12) . .
O8 P3 O9 110.24(12) . .
O7 P3 C15 108.92(13) . .
O8 P3 C15 111.43(13) . .
O9 P3 C15 102.63(13) . .
O10 P4 O12 114.80(13) . .
O10 P4 O11 112.09(13) . .
O12 P4 O11 105.85(12) . .
O10 P4 C19 108.52(14) . .
O12 P4 C19 106.82(14) . .
O11 P4 C19 108.48(14) . .
P1 O1 Sn1 128.82(12) . .
P1 O2 Sn2 139.98(14) . .
P1 O3 Sn3 143.22(12) . .
P2 O4 Sn1 142.32(13) . .
P2 O5 Sn2 135.98(12) . .
P2 O6 Sn3 128.76(12) . .
P3 O7 Sn1 134.43(13) . .
P3 O9 H9 109.5 . .
P4 O10 Sn3 163.28(14) . .
P4 O11 H11 109.5 . .
P4 O12 Sn2 149.90(14) . 2_645
Sn1 C1 H1A 109.5 . .
Sn1 C1 H1B 109.5 . .
H1A C1 H1B 109.5 . .
Sn1 C1 H1C 109.5 . .
H1A C1 H1C 109.5 . .
H1B C1 H1C 109.5 . .
Sn1 C2 H2A 109.5 . .
Sn1 C2 H2B 109.5 . .
H2A C2 H2B 109.5 . .
Sn1 C2 H2C 109.5 . .
H2A C2 H2C 109.5 . .
H2B C2 H2C 109.5 . .
Sn2 C3 H3A 109.5 . .
Sn2 C3 H3B 109.5 . .
H3A C3 H3B 109.5 . .
Sn2 C3 H3C 109.5 . .
H3A C3 H3C 109.5 . .
H3B C3 H3C 109.5 . .
Sn2 C4 H4A 109.5 . .
Sn2 C4 H4B 109.5 . .
H4A C4 H4B 109.5 . .
Sn2 C4 H4C 109.5 . .
H4A C4 H4C 109.5 . .
H4B C4 H4C 109.5 . .
Sn3 C5 H5A 109.5 . .
Sn3 C5 H5B 109.5 . .
H5A C5 H5B 109.5 . .
Sn3 C5 H5C 109.5 . .
H5A C5 H5C 109.5 . .
H5B C5 H5C 109.5 . .
Sn3 C6 H6A 109.5 . .
Sn3 C6 H6B 109.5 . .
H6A C6 H6B 109.5 . .
Sn3 C6 H6C 109.5 . .
H6A C6 H6C 109.5 . .
H6B C6 H6C 109.5 . .
C8 C7 C10 109.6(3) . .
C8 C7 C9 109.3(3) . .
C10 C7 C9 110.6(3) . .
C8 C7 P1 109.7(2) . .
C10 C7 P1 109.1(2) . .
C9 C7 P1 108.5(2) . .
C7 C8 H8A 109.5 . .
C7 C8 H8B 109.5 . .
H8A C8 H8B 109.5 . .
C7 C8 H8C 109.5 . .
H8A C8 H8C 109.5 . .
H8B C8 H8C 109.5 . .
C7 C9 H9A 109.5 . .
C7 C9 H9B 109.5 . .
H9A C9 H9B 109.5 . .
C7 C9 H9C 109.5 . .
H9A C9 H9C 109.5 . .
H9B C9 H9C 109.5 . .
C7 C10 H10A 109.5 . .
C7 C10 H10B 109.5 . .
H10A C10 H10B 109.5 . .
C7 C10 H10C 109.5 . .
H10A C10 H10C 109.5 . .
H10B C10 H10C 109.5 . .
C14 C11 C12 110.7(3) . .
C14 C11 C13 110.4(3) . .
C12 C11 C13 109.2(3) . .
C14 C11 P2 108.5(2) . .
C12 C11 P2 109.0(2) . .
C13 C11 P2 109.0(2) . .
C11 C12 H12A 109.5 . .
C11 C12 H12B 109.5 . .
H12A C12 H12B 109.5 . .
C11 C12 H12C 109.5 . .
H12A C12 H12C 109.5 . .
H12B C12 H12C 109.5 . .
C11 C13 H13A 109.5 . .
C11 C13 H13B 109.5 . .
H13A C13 H13B 109.5 . .
C11 C13 H13C 109.5 . .
H13A C13 H13C 109.5 . .
H13B C13 H13C 109.5 . .
C11 C14 H14A 109.5 . .
C11 C14 H14B 109.5 . .
H14A C14 H14B 109.5 . .
C11 C14 H14C 109.5 . .
H14A C14 H14C 109.5 . .
H14B C14 H14C 109.5 . .
C18 C15 C17 109.8(3) . .
C18 C15 C16 108.9(3) . .
C17 C15 C16 109.2(3) . .
C18 C15 P3 108.6(2) . .
C17 C15 P3 110.1(2) . .
C16 C15 P3 110.2(2) . .
C15 C16 H16A 109.5 . .
C15 C16 H16B 109.5 . .
H16A C16 H16B 109.5 . .
C15 C16 H16C 109.5 . .
H16A C16 H16C 109.5 . .
H16B C16 H16C 109.5 . .
C15 C17 H17A 109.5 . .
C15 C17 H17B 109.5 . .
H17A C17 H17B 109.5 . .
C15 C17 H17C 109.5 . .
H17A C17 H17C 109.5 . .
H17B C17 H17C 109.5 . .
C15 C18 H18A 109.5 . .
C15 C18 H18B 109.5 . .
H18A C18 H18B 109.5 . .
C15 C18 H18C 109.5 . .
H18A C18 H18C 109.5 . .
H18B C18 H18C 109.5 . .
C21 C19 C22 109.8(3) . .
C21 C19 C20 110.0(3) . .
C22 C19 C20 110.1(3) . .
C21 C19 P4 109.3(2) . .
C22 C19 P4 110.0(2) . .
C20 C19 P4 107.7(2) . .
C19 C20 H20A 109.5 . .
C19 C20 H20B 109.5 . .
H20A C20 H20B 109.5 . .
C19 C20 H20C 109.5 . .
H20A C20 H20C 109.5 . .
H20B C20 H20C 109.5 . .
C19 C21 H21A 109.5 . .
C19 C21 H21B 109.5 . .
H21A C21 H21B 109.5 . .
C19 C21 H21C 109.5 . .
H21A C21 H21C 109.5 . .
H21B C21 H21C 109.5 . .
C19 C22 H22A 109.5 . .
C19 C22 H22B 109.5 . .
H22A C22 H22B 109.5 . .
C19 C22 H22C 109.5 . .
H22A C22 H22C 109.5 . .
H22B C22 H22C 109.5 . .

loop_
_geom_bond_atom_site_label_1
_geom_bond_atom_site_label_2
_geom_bond_distance
_geom_bond_site_symmetry_2
Sn1 O1 2.0121(19) .
Sn1 C1 2.109(3) .
Sn1 C2 2.110(3) .
Sn1 O7 2.151(2) .
Sn1 O4 2.215(2) .
Sn2 O5 2.023(2) .
Sn2 C4 2.109(3) .
Sn2 C3 2.115(3) .
Sn2 O12 2.127(2) 2_655
Sn2 O2 2.150(2) .
Sn3 O6 2.0284(19) .
Sn3 C5 2.103(3) .
Sn3 C6 2.107(3) .
Sn3 O3 2.162(2) .
Sn3 O10 2.176(2) .
P1 O3 1.518(2) .
P1 O2 1.519(2) .
P1 O1 1.543(2) .
P1 C7 1.815(3) .
P2 O4 1.514(2) .
P2 O5 1.535(2) .
P2 O6 1.547(2) .
P2 C11 1.822(3) .
P3 O7 1.516(2) .
P3 O8 1.517(2) .
P3 O9 1.571(2) .
P3 C15 1.816(3) .
P4 O10 1.499(2) .
P4 O12 1.503(2) .
P4 O11 1.568(2) .
P4 C19 1.817(3) .
O9 H9 0.8400 .
O11 H11 0.8400 .
O12 Sn2 2.127(2) 2_645
C1 H1A 0.9800 .
C1 H1B 0.9800 .
C1 H1C 0.9800 .
C2 H2A 0.9800 .
C2 H2B 0.9800 .
C2 H2C 0.9800 .
C3 H3A 0.9800 .
C3 H3B 0.9800 .
C3 H3C 0.9800 .
C4 H4A 0.9800 .
C4 H4B 0.9800 .
C4 H4C 0.9800 .
C5 H5A 0.9800 .
C5 H5B 0.9800 .
C5 H5C 0.9800 .
C6 H6A 0.9800 .
C6 H6B 0.9800 .
C6 H6C 0.9800 .
C7 C8 1.526(4) .
C7 C10 1.527(5) .
C7 C9 1.530(5) .
C8 H8A 0.9800 .
C8 H8B 0.9800 .
C8 H8C 0.9800 .
C9 H9A 0.9800 .
C9 H9B 0.9800 .
C9 H9C 0.9800 .
C10 H10A 0.9800 .
C10 H10B 0.9800 .
C10 H10C 0.9800 .
C11 C14 1.530(5) .
C11 C12 1.535(4) .
C11 C13 1.538(4) .
C12 H12A 0.9800 .
C12 H12B 0.9800 .
C12 H12C 0.9800 .
C13 H13A 0.9800 .
C13 H13B 0.9800 .
C13 H13C 0.9800 .
C14 H14A 0.9800 .
C14 H14B 0.9800 .
C14 H14C 0.9800 .
C15 C18 1.528(4) .
C15 C17 1.533(4) .
C15 C16 1.539(4) .
C16 H16A 0.9800 .
C16 H16B 0.9800 .
C16 H16C 0.9800 .
C17 H17A 0.9800 .
C17 H17B 0.9800 .
C17 H17C 0.9800 .
C18 H18A 0.9800 .
C18 H18B 0.9800 .
C18 H18C 0.9800 .
C19 C21 1.529(5) .
C19 C22 1.539(4) .
C19 C20 1.540(4) .
C20 H20A 0.9800 .
C20 H20B 0.9800 .
C20 H20C 0.9800 .
C21 H21A 0.9800 .
C21 H21B 0.9800 .
C21 H21C 0.9800 .
C22 H22A 0.9800 .
C22 H22B 0.9800 .
C22 H22C 0.9800 .
